data_1530628
loop_
_publ_author_name
'Quint, R.'
'Boller, H.'

_publ_section_title
;
 On the crystal chemistry of hollandite-like phases with Tl V5 S8
 structure: The crystal structures of Tlx Ti5 S8, Tlx V5 S8 and Tl Cr5 S8
;
_journal_name_full 'Materials Research Bulletin'
_journal_page_first 1499
_journal_page_last 1504
_journal_volume 22
_journal_year 1987
_chemical_formula_sum 'S8 Ti5 Tl0.97'
_chemical_name_systematic 'Tl.97 Ti5 S8'
_space_group_IT_number 12
_symmetry_space_group_name_Hall '-C 2y'
_symmetry_space_group_name_H-M 'C 1 2/m 1'
_cell_angle_alpha 90
_cell_angle_beta 104.26
_cell_angle_gamma 90
_cell_formula_units_Z 2
_cell_length_a 17.859
_cell_length_b 3.433
_cell_length_c 8.804
_cell_volume 523.141
_citation_journal_id_ASTM MRBUAC
_cod_data_source_file Quint_MRBUAC_1987_1500.cif
_cod_data_source_block S8Ti5Tl0.97
_cod_original_cell_volume 523.1412
_cod_database_code 1530628

loop_
_symmetry_equiv_pos_as_xyz
x,y,z
-x,y,-z
-x,-y,-z
x,-y,z
x+1/2,y+1/2,z
-x+1/2,y+1/2,-z
-x+1/2,-y+1/2,-z
x+1/2,-y+1/2,z

loop_
_atom_site_label
_atom_site_type_symbol
_atom_site_fract_x
_atom_site_fract_y
_atom_site_fract_z
_atom_site_occupancy
_atom_site_U_iso_or_equiv
S4 S-2 0.9248 0 0.3313 1 0.0
Tl1 Tl+1 0 0 0 0.971 0.0
Ti1 Ti+3 0 0.5 0.5 1 0.0
S3 S-2 0.5872 0 0.3229 1 0.0
Ti2 Ti+3 0.7931 0 0.1507 1 0.0
Ti3 Ti+3 0.1593 0 0.4903 1 0.0
S2 S-2 0.2588 0 0.3342 1 0.0
S1 S-2 0.6621 0 -0.0009 1 0.0
